data_4129803
loop_
_publ_author_name
'Korovina, Nadezhda V.'
'Das, Saptaparna'
'Nett, Zachary'
'Feng, Xintian'
'Joy, Jimmy'
'Haiges, Ralf'
'Krylov, Anna I.'
'Bradforth, Stephen E.'
'Thompson, Mark E.'

_publ_section_title
;
 Singlet Fission in a Covalently Linked Cofacial Alkynyltetracene Dimer.
;
_journal_issue 2
_journal_name_full 'Journal of the American Chemical Society'
_journal_page_first 617
_journal_page_last 627
_journal_paper_doi 10.1021/jacs.5b10550
_journal_volume 138
_journal_year 2016
_chemical_formula_moiety 'C46 H26'
_chemical_formula_sum 'C46 H26'
_chemical_formula_weight 578.67
_chemical_name_common BETA
_space_group_crystal_system monoclinic
_space_group_IT_number 15
_space_group_name_Hall '-C 2yc'
_space_group_name_H-M_alt 'C 1 2/c 1'
_atom_sites_solution_hydrogens geom
_cell_angle_alpha 90
_cell_angle_beta 130.1720(8)
_cell_angle_gamma 90
_cell_formula_units_Z 4
_cell_length_a 20.5497(14)
_cell_length_b 13.1892(9)
_cell_length_c 14.0762(10)
_cell_measurement_temperature 100.(2)
_cell_volume 2915.2(4)
_computing_cell_refinement 'APEX2 v2014.11-0 (Bruker AXS, 2014)'
_computing_data_collection 'Bruker Instrument Service v2012.12.0.3 (Bruker AXS, 2012)'
_computing_data_reduction 'SAINT V8.34A (Bruker AXS, 2013)'
_computing_publication_material 'SHELXTL XT 2014/4 (Bruker AXS, 2014)'
_computing_structure_refinement 'SHELXTL XL 2014/7 (Bruker AXS, 2014)'
_computing_structure_solution 'SHELXTL XT 2014/4 (Bruker AXS, 2014)'
_diffrn_ambient_temperature 100.(2)
_diffrn_measured_fraction_theta_full 1.000
_diffrn_measured_fraction_theta_max 1.000
_diffrn_measurement_device_type 'Bruker APEX II CCD'
_diffrn_measurement_method 'omega- and phi-scans'
_diffrn_radiation_monochromator 'TRIUMPH curved-crystal'
_diffrn_radiation_type 'MoK\a '
_diffrn_radiation_wavelength 0.71073
_diffrn_reflns_av_R_equivalents 0.0266
_diffrn_reflns_av_unetI/netI 0.0136
_diffrn_reflns_limit_h_max 27
_diffrn_reflns_limit_h_min -27
_diffrn_reflns_limit_k_max 17
_diffrn_reflns_limit_k_min -17
_diffrn_reflns_limit_l_max 18
_diffrn_reflns_limit_l_min -18
_diffrn_reflns_number 31210
_diffrn_reflns_theta_full 28.28
_diffrn_reflns_theta_max 28.28
_diffrn_reflns_theta_min 2.02
_diffrn_source 'fine-focus tube'
_exptl_absorpt_coefficient_mu 0.075
_exptl_absorpt_correction_T_max 0.99
_exptl_absorpt_correction_T_min 0.87
_exptl_absorpt_correction_type multi-scan
_exptl_absorpt_process_details 'SADABS 2014/5 (Bruker AXS, 2014)'
_exptl_crystal_colour red
_exptl_crystal_density_diffrn 1.318
_exptl_crystal_density_method 'not measured'
_exptl_crystal_description prism
_exptl_crystal_F_000 1208
_exptl_crystal_size_max 0.446
_exptl_crystal_size_mid 0.206
_exptl_crystal_size_min 0.172
_refine_diff_density_max 0.394
_refine_diff_density_min -0.216
_refine_ls_extinction_method none
_refine_ls_goodness_of_fit_ref 1.006
_refine_ls_hydrogen_treatment constr
_refine_ls_matrix_type full
_refine_ls_number_parameters 208
_refine_ls_number_reflns 3626
_refine_ls_number_restraints 0
_refine_ls_restrained_S_all 1.006
_refine_ls_R_factor_all 0.0504
_refine_ls_R_factor_gt 0.0418
_refine_ls_shift/su_max 0.000
_refine_ls_shift/su_mean 0.000
_refine_ls_structure_factor_coef Fsqd
_refine_ls_weighting_details 'w=1/[\s^2^(Fo^2^)+(0.0881P)^2^+1.4213P] where P=(Fo^2^+2Fc^2^)/3'
_refine_ls_weighting_scheme calc
_refine_ls_wR_factor_gt 0.1236
_refine_ls_wR_factor_ref 0.1341
_reflns_number_gt 3058
_reflns_number_total 3626
_reflns_threshold_expression 'I > 2\s(I)'
_cod_data_source_file ja5b10550_si_002.cif
_cod_data_source_block I
_cod_database_code 4129803

loop_
_space_group_symop_operation_xyz
'x, y, z'
'-x, y, -z+1/2'
'x+1/2, y+1/2, z'
'-x+1/2, y+1/2, -z+1/2'
'-x, -y, -z'
'x, -y, z-1/2'
'-x+1/2, -y+1/2, -z'
'x+1/2, -y+1/2, z-1/2'

loop_
_atom_site_type_symbol
_atom_site_label
_atom_site_fract_x
_atom_site_fract_y
_atom_site_fract_z
_atom_site_U_iso_or_equiv
_atom_site_adp_type
_atom_site_calc_flag
_atom_site_refinement_flags_adp
_atom_site_refinement_flags_posn
_atom_site_occupancy
C C1 0.53493(7) -0.06931(8) 0.31346(10) 0.0242(2) Uani d . . 1
H H1 0.5591 -0.1317 0.3564 0.029 Uiso calc U R 1
C C2 0.56921(7) 0.02150(8) 0.37714(9) 0.0217(2) Uani d . . 1
H H2 0.6166 0.0209 0.4637 0.026 Uiso calc U R 1
C C3 0.53465(6) 0.11427(7) 0.31514(9) 0.0184(2) Uani d . . 1
C C4 0.56696(6) 0.20799(8) 0.38223(9) 0.0198(2) Uani d . . 1
C C5 0.59144(6) 0.28701(8) 0.43767(9) 0.0196(2) Uani d . . 1
C C6 0.61939(6) 0.38351(7) 0.49823(9) 0.0170(2) Uani d . . 1
C C7 0.70440(6) 0.39650(8) 0.60847(9) 0.0179(2) Uani d . . 1
C C8 0.76515(6) 0.31570(8) 0.66387(9) 0.0215(2) Uani d . . 1
H H8 0.7483 0.2507 0.6259 0.026 Uiso calc U R 1
C C9 0.84695(7) 0.33067(9) 0.77036(10) 0.0241(2) Uani d . . 1
H H9 0.8865 0.2762 0.8052 0.029 Uiso calc U R 1
C C10 0.87375(7) 0.42730(9) 0.82989(10) 0.0252(2) Uani d . . 1
H H10 0.9305 0.4364 0.905 0.03 Uiso calc U R 1
C C11 0.81826(7) 0.50638(9) 0.77934(10) 0.0231(2) Uani d . . 1
H H11 0.837 0.5705 0.8195 0.028 Uiso calc U R 1
C C12 0.73202(6) 0.49485(8) 0.66651(9) 0.0188(2) Uani d . . 1
C C13 0.67544(7) 0.57603(8) 0.61201(9) 0.0200(2) Uani d . . 1
H H13 0.6943 0.6405 0.6512 0.024 Uiso calc U R 1
C C14 0.59099(6) 0.56518(8) 0.50032(9) 0.0183(2) Uani d . . 1
C C15 0.53517(7) 0.64874(8) 0.44215(10) 0.0213(2) Uani d . . 1
H H15 0.5549 0.7139 0.4794 0.026 Uiso calc U R 1
C C16 0.45189(7) 0.63809(8) 0.33160(10) 0.0211(2) Uani d . . 1
C C17 0.39515(8) 0.72288(9) 0.26942(11) 0.0267(3) Uani d . . 1
H H17 0.4141 0.7886 0.305 0.032 Uiso calc U R 1
C C18 0.31461(7) 0.71028(9) 0.16018(11) 0.0288(3) Uani d . . 1
H H18 0.2782 0.7674 0.1195 0.035 Uiso calc U R 1
C C19 0.28418(7) 0.61208(9) 0.10594(11) 0.0274(3) Uani d . . 1
H H19 0.2277 0.6044 0.0296 0.033 Uiso calc U R 1
C C20 0.33535(7) 0.52934(9) 0.16274(10) 0.0229(2) Uani d . . 1
H H20 0.3138 0.4643 0.1263 0.027 Uiso calc U R 1
C C21 0.42131(6) 0.53900(8) 0.27676(9) 0.0192(2) Uani d . . 1
C C22 0.47594(6) 0.45617(8) 0.33341(9) 0.0183(2) Uani d . . 1
H H22 0.4553 0.3909 0.297 0.022 Uiso calc U R 1
C C23 0.56103(6) 0.46659(7) 0.44330(9) 0.0170(2) Uani d . . 1

loop_
_atom_site_aniso_label
_atom_site_aniso_U_11
_atom_site_aniso_U_22
_atom_site_aniso_U_33
_atom_site_aniso_U_12
_atom_site_aniso_U_13
_atom_site_aniso_U_23
C1 0.0251(5) 0.0169(5) 0.0259(6) 0.0022(4) 0.0143(5) 0.0031(4)
C2 0.0206(5) 0.0210(5) 0.0188(5) 0.0018(4) 0.0106(4) 0.0017(4)
C3 0.0169(4) 0.0171(5) 0.0196(5) -0.0002(3) 0.0111(4) -0.0009(4)
C4 0.0168(5) 0.0200(5) 0.0189(5) 0.0023(4) 0.0099(4) 0.0020(4)
C5 0.0163(4) 0.0211(5) 0.0171(4) 0.0018(4) 0.0089(4) 0.0023(4)
C6 0.0172(4) 0.0171(5) 0.0164(4) -0.0012(3) 0.0106(4) -0.0002(3)
C7 0.0182(5) 0.0195(5) 0.0167(4) -0.0016(4) 0.0116(4) 0.0000(4)
C8 0.0197(5) 0.0220(5) 0.0203(5) 0.0003(4) 0.0118(4) 0.0010(4)
C9 0.0185(5) 0.0297(6) 0.0217(5) 0.0024(4) 0.0119(4) 0.0037(4)
C10 0.0166(5) 0.0367(6) 0.0180(5) -0.0041(4) 0.0091(4) -0.0016(4)
C11 0.0212(5) 0.0282(5) 0.0182(5) -0.0074(4) 0.0120(4) -0.0050(4)
C12 0.0194(5) 0.0225(5) 0.0158(4) -0.0036(4) 0.0120(4) -0.0011(4)
C13 0.0236(5) 0.0193(5) 0.0182(5) -0.0044(4) 0.0139(4) -0.0040(4)
C14 0.0216(5) 0.0187(5) 0.0174(4) -0.0011(4) 0.0139(4) -0.0006(4)
C15 0.0274(5) 0.0178(5) 0.0219(5) 0.0007(4) 0.0174(4) -0.0002(4)
C16 0.0253(5) 0.0220(5) 0.0218(5) 0.0042(4) 0.0179(4) 0.0045(4)
C17 0.0322(6) 0.0230(5) 0.0303(6) 0.0068(4) 0.0226(5) 0.0062(4)
C18 0.0292(6) 0.0304(6) 0.0311(6) 0.0132(5) 0.0214(5) 0.0139(5)
C19 0.0196(5) 0.0379(6) 0.0246(5) 0.0058(4) 0.0142(4) 0.0104(5)
C20 0.0196(5) 0.0284(6) 0.0218(5) 0.0013(4) 0.0139(4) 0.0038(4)
C21 0.0187(5) 0.0242(5) 0.0181(5) 0.0020(4) 0.0135(4) 0.0035(4)
C22 0.0181(5) 0.0194(5) 0.0179(5) -0.0007(4) 0.0119(4) 0.0001(4)
C23 0.0186(5) 0.0178(5) 0.0164(4) -0.0003(4) 0.0121(4) 0.0006(4)

loop_
_atom_type_symbol
_atom_type_description
_atom_type_scat_dispersion_real
_atom_type_scat_dispersion_imag
_atom_type_scat_source
C C 0.0033 0.0016 'International Tables Vol C Tables 4.2.6.8 and 6.1.1.4'
H H 0.0000 0.0000 'International Tables Vol C Tables 4.2.6.8 and 6.1.1.4'

loop_
_geom_angle_atom_site_label_1
_geom_angle_atom_site_label_2
_geom_angle_atom_site_label_3
_geom_angle_site_symmetry_1
_geom_angle_site_symmetry_3
_geom_angle
C2 C1 C1 . 2_655 120.17(6)
C2 C1 H1 . . 119.9
C1 C1 H1 2_655 . 119.9
C1 C2 C3 . . 120.66(9)
C1 C2 H2 . . 119.7
C3 C2 H2 . . 119.7
C2 C3 C3 . 2_655 119.13(6)
C2 C3 C4 . . 120.65(9)
C3 C3 C4 2_655 . 120.20(5)
C5 C4 C3 . . 177.73(11)
C4 C5 C6 . . 177.15(10)
C7 C6 C23 . . 120.90(9)
C7 C6 C5 . . 119.99(9)
C23 C6 C5 . . 119.08(9)
C6 C7 C8 . . 122.34(9)
C6 C7 C12 . . 119.24(9)
C8 C7 C12 . . 118.41(9)
C9 C8 C7 . . 120.98(10)
C9 C8 H8 . . 119.5
C7 C8 H8 . . 119.5
C8 C9 C10 . . 120.66(10)
C8 C9 H9 . . 119.7
C10 C9 H9 . . 119.7
C11 C10 C9 . . 120.16(10)
C11 C10 H10 . . 119.9
C9 C10 H10 . . 119.9
C10 C11 C12 . . 121.24(10)
C10 C11 H11 . . 119.4
C12 C11 H11 . . 119.4
C13 C12 C11 . . 121.69(10)
C13 C12 C7 . . 119.80(9)
C11 C12 C7 . . 118.50(9)
C12 C13 C14 . . 121.80(9)
C12 C13 H13 . . 119.1
C14 C13 H13 . . 119.1
C13 C14 C15 . . 121.59(9)
C13 C14 C23 . . 119.30(9)
C15 C14 C23 . . 119.11(9)
C16 C15 C14 . . 121.57(10)
C16 C15 H15 . . 119.2
C14 C15 H15 . . 119.2
C15 C16 C17 . . 122.20(10)
C15 C16 C21 . . 119.21(9)
C17 C16 C21 . . 118.59(10)
C18 C17 C16 . . 120.79(11)
C18 C17 H17 . . 119.6
C16 C17 H17 . . 119.6
C17 C18 C19 . . 120.66(10)
C17 C18 H18 . . 119.7
C19 C18 H18 . . 119.7
C20 C19 C18 . . 120.52(10)
C20 C19 H19 . . 119.7
C18 C19 H19 . . 119.7
C19 C20 C21 . . 120.92(11)
C19 C20 H20 . . 119.5
C21 C20 H20 . . 119.5
C22 C21 C20 . . 121.87(10)
C22 C21 C16 . . 119.60(9)
C20 C21 C16 . . 118.51(9)
C21 C22 C23 . . 121.64(9)
C21 C22 H22 . . 119.2
C23 C22 H22 . . 119.2
C22 C23 C6 . . 122.29(9)
C22 C23 C14 . . 118.81(9)
C6 C23 C14 . . 118.87(9)

loop_
_geom_bond_atom_site_label_1
_geom_bond_atom_site_label_2
_geom_bond_site_symmetry_2
_geom_bond_distance
C1 C2 . 1.3855(14)
C1 C1 2_655 1.394(2)
C1 H1 . 0.95
C2 C3 . 1.4012(14)
C2 H2 . 0.95
C3 C3 2_655 1.4218(19)
C3 C4 . 1.4324(14)
C4 C5 . 1.2007(15)
C5 C6 . 1.4300(14)
C6 C7 . 1.4113(13)
C6 C23 . 1.4284(13)
C7 C8 . 1.4304(14)
C7 C12 . 1.4401(14)
C8 C9 . 1.3641(14)
C8 H8 . 0.95
C9 C10 . 1.4263(16)
C9 H9 . 0.95
C10 C11 . 1.3593(16)
C10 H10 . 0.95
C11 C12 . 1.4335(14)
C11 H11 . 0.95
C12 C13 . 1.3913(15)
C13 C14 . 1.4084(14)
C13 H13 . 0.95
C14 C15 . 1.4104(14)
C14 C23 . 1.4411(14)
C15 C16 . 1.3908(15)
C15 H15 . 0.95
C16 C17 . 1.4351(15)
C16 C21 . 1.4398(15)
C17 C18 . 1.3594(17)
C17 H17 . 0.95
C18 C19 . 1.4266(17)
C18 H18 . 0.95
C19 C20 . 1.3606(15)
C19 H19 . 0.95
C20 C21 . 1.4334(14)
C20 H20 . 0.95
C21 C22 . 1.3909(14)
C22 C23 . 1.4069(13)
C22 H22 . 0.95

loop_
_geom_torsion_atom_site_label_1
_geom_torsion_atom_site_label_2
_geom_torsion_atom_site_label_3
_geom_torsion_atom_site_label_4
_geom_torsion_site_symmetry_1
_geom_torsion_site_symmetry_4
_geom_torsion
C1 C1 C2 C3 2_655 . -0.3(2)
C1 C2 C3 C3 . 2_655 -1.90(18)
C1 C2 C3 C4 . . 176.43(10)
C23 C6 C7 C8 . . -178.09(9)
C5 C6 C7 C8 . . -0.25(15)
C23 C6 C7 C12 . . 0.62(15)
C5 C6 C7 C12 . . 178.46(9)
C6 C7 C8 C9 . . 179.86(9)
C12 C7 C8 C9 . . 1.15(15)
C7 C8 C9 C10 . . 0.61(16)
C8 C9 C10 C11 . . -1.44(17)
C9 C10 C11 C12 . . 0.45(17)
C10 C11 C12 C13 . . -178.03(10)
C10 C11 C12 C7 . . 1.31(16)
C6 C7 C12 C13 . . -1.48(15)
C8 C7 C12 C13 . . 177.28(9)
C6 C7 C12 C11 . . 179.16(9)
C8 C7 C12 C11 . . -2.08(14)
C11 C12 C13 C14 . . 179.18(9)
C7 C12 C13 C14 . . -0.15(15)
C12 C13 C14 C15 . . -176.77(9)
C12 C13 C14 C23 . . 2.61(15)
C13 C14 C15 C16 . . 179.74(9)
C23 C14 C15 C16 . . 0.36(16)
C14 C15 C16 C17 . . -178.11(10)
C14 C15 C16 C21 . . 1.49(16)
C15 C16 C17 C18 . . 178.70(10)
C21 C16 C17 C18 . . -0.90(16)
C16 C17 C18 C19 . . 1.09(17)
C17 C18 C19 C20 . . -0.01(17)
C18 C19 C20 C21 . . -1.24(17)
C19 C20 C21 C22 . . -176.99(10)
C19 C20 C21 C16 . . 1.38(15)
C15 C16 C21 C22 . . -1.52(15)
C17 C16 C21 C22 . . 178.09(9)
C15 C16 C21 C20 . . -179.93(9)
C17 C16 C21 C20 . . -0.31(14)
C20 C21 C22 C23 . . 178.02(9)
C16 C21 C22 C23 . . -0.33(15)
C21 C22 C23 C6 . . -175.94(9)
C21 C22 C23 C14 . . 2.17(15)
C7 C6 C23 C22 . . 179.91(9)
C5 C6 C23 C22 . . 2.05(15)
C7 C6 C23 C14 . . 1.81(15)
C5 C6 C23 C14 . . -176.05(9)
C13 C14 C23 C22 . . 178.43(9)
C15 C14 C23 C22 . . -2.17(15)
C13 C14 C23 C6 . . -3.39(14)
C15 C14 C23 C6 . . 176.00(9)
